data_7221344
loop_
_publ_author_name
'Fenner, J.'

_publ_section_title
;
 Die Kristallstruktur des Zinnsulfidiodids Sn4 S I6
;
_journal_name_full
;
Zeitschrift fuer Naturforschung, Teil B. Anorganische Chemie, Organische 
Chemie (33,1978-41,1986)
;
_journal_page_first 479
_journal_page_last 481
_journal_volume 33
_journal_year 1978
_chemical_formula_sum 'I6 S Sn4'
_chemical_name_systematic 'Sn4 S I6'
_space_group_IT_number 12
_symmetry_space_group_name_Hall '-C 2y'
_symmetry_space_group_name_H-M 'C 1 2/m 1'
_cell_angle_alpha 90
_cell_angle_beta 93.42
_cell_angle_gamma 90
_cell_formula_units_Z 4
_cell_length_a 14.129
_cell_length_b 4.425
_cell_length_c 25.148
_cell_volume 1569.474
_citation_journal_id_ASTM ZNBAD2
_cod_data_source_file Fenner_ZNBAD2_1978_692.cif
_cod_data_source_block I6S1Sn4
_cod_original_formula_sum 'I6 S1 Sn4'
_cod_database_code 7221344

loop_
_symmetry_equiv_pos_as_xyz
x,y,z
-x,y,-z
-x,-y,-z
x,-y,z
x+1/2,y+1/2,z
-x+1/2,y+1/2,-z
-x+1/2,-y+1/2,-z
x+1/2,-y+1/2,z

loop_
_atom_site_label
_atom_site_type_symbol
_atom_site_fract_x
_atom_site_fract_y
_atom_site_fract_z
_atom_site_occupancy
_atom_site_U_iso_or_equiv
Sn2 Sn+2 0.22338 0 0.41563 1 0.0
S1 S-2 0.7752 0 0.0515 1 0.0
I4 I-1 0.93881 0.5 0.60127 1 0.0
I5 I-1 0.89694 0 0.75198 1 0.0
Sn1 Sn+2 0.29682 0 0.85471 1 0.0
I1 I-1 0.933 0 0.91848 1 0.0
I3 I-1 0.18002 0 0.68359 1 0.0
I6 I-1 0.1381 0.5 0.83523 1 0.0
I2 I-1 0.14283 0 0.5254 1 0.0
Sn3 Sn+2 0.36963 0 0.01813 1 0.0
Sn4 Sn+2 0.03477 0.5 0.71631 1 0.0
